data_7003212
loop_
_publ_author_name
'Lerner, Hans-Wolfram'
'S\"anger, Inge'
'Sch\"odel, Frauke'
'Lorbach, Andreas'
'Bolte, Michael'
'Wagner, Matthias'

_publ_section_title
;
 Isoelectronic caesium compounds: the triphosphenide
 Cs[tBu3SiPPPSitBu3] and the enolate Cs[OCH&#xE001;CH2]
;
_journal_issue 6
_journal_name_full 'Dalton Transactions'
_journal_page_first 787
_journal_page_last 792
_journal_paper_doi 10.1039/b714339g
_journal_year 2008
_chemical_formula_sum 'C28 H62 Cs O P3 Si2'
_chemical_formula_weight 696.78
_chemical_name_systematic
;
?
;
_space_group_IT_number 63
_symmetry_cell_setting orthorhombic
_symmetry_space_group_name_Hall '-C 2c 2'
_symmetry_space_group_name_H-M 'C m c m'
_atom_sites_solution_hydrogens geom
_atom_sites_solution_primary direct
_atom_sites_solution_secondary difmap
_audit_creation_method SHELXL-97
_cell_angle_alpha 90.00
_cell_angle_beta 90.00
_cell_angle_gamma 90.00
_cell_formula_units_Z 4
_cell_length_a 25.516(2)
_cell_length_b 12.8382(11)
_cell_length_c 11.8824(10)
_cell_measurement_reflns_used 13095
_cell_measurement_temperature 173(2)
_cell_measurement_theta_max 25.4
_cell_measurement_theta_min 3.6
_cell_volume 3892.4(6)
_computing_cell_refinement 'X-Area (Stoe & Cie, 2001)'
_computing_data_collection 'X-Area (Stoe & Cie, 2001)'
_computing_data_reduction 'X-Area (Stoe & Cie, 2001)'
_computing_molecular_graphics 'XP in SHELXTL-Plus (Sheldrick, 1991)'
_computing_structure_refinement 'SHELXL-97 (Sheldrick, 1997)'
_computing_structure_solution 'SHELXS-97 (Sheldrick, 1990)'
_diffrn_ambient_temperature 173(2)
_diffrn_measured_fraction_theta_full 0.994
_diffrn_measured_fraction_theta_max 0.983
_diffrn_measurement_device_type 'STOE IPDS II two-circle-diffractometer'
_diffrn_measurement_method \w
_diffrn_radiation_monochromator graphite
_diffrn_radiation_source 'fine-focus sealed tube'
_diffrn_radiation_type MoK\a
_diffrn_radiation_wavelength 0.71073
_diffrn_reflns_av_R_equivalents 0.0293
_diffrn_reflns_av_sigmaI/netI 0.0161
_diffrn_reflns_limit_h_max 26
_diffrn_reflns_limit_h_min -30
_diffrn_reflns_limit_k_max 15
_diffrn_reflns_limit_k_min -13
_diffrn_reflns_limit_l_max 14
_diffrn_reflns_limit_l_min -14
_diffrn_reflns_number 9944
_diffrn_reflns_theta_full 25.00
_diffrn_reflns_theta_max 25.37
_diffrn_reflns_theta_min 3.55
_diffrn_standards_decay_% 0
_diffrn_standards_interval_time 0
_diffrn_standards_number 0
_exptl_absorpt_coefficient_mu 1.153
_exptl_absorpt_correction_T_max 0.7536
_exptl_absorpt_correction_T_min 0.6952
_exptl_absorpt_correction_type multi-scan
_exptl_absorpt_process_details 'MULABS (Spek, 1990; Blessing, 1995)'
_exptl_crystal_colour violet
_exptl_crystal_density_diffrn 1.189
_exptl_crystal_density_method 'not measured'
_exptl_crystal_description block
_exptl_crystal_F_000 1464
_exptl_crystal_size_max 0.34
_exptl_crystal_size_mid 0.27
_exptl_crystal_size_min 0.26
_refine_diff_density_max 2.054
_refine_diff_density_min -2.869
_refine_diff_density_rms 0.139
_refine_ls_extinction_method none
_refine_ls_goodness_of_fit_ref 1.074
_refine_ls_hydrogen_treatment mixed
_refine_ls_matrix_type full
_refine_ls_number_parameters 94
_refine_ls_number_reflns 1899
_refine_ls_number_restraints 2
_refine_ls_restrained_S_all 1.074
_refine_ls_R_factor_all 0.0974
_refine_ls_R_factor_gt 0.0941
_refine_ls_shift/su_max 0.000
_refine_ls_shift/su_mean 0.000
_refine_ls_structure_factor_coef Fsqd
_refine_ls_weighting_details 'calc w=1/[\s^2^(Fo^2^)+(0.0869P)^2^+58.3288P] where P=(Fo^2^+2Fc^2^)/3'
_refine_ls_weighting_scheme calc
_refine_ls_wR_factor_gt 0.2203
_refine_ls_wR_factor_ref 0.2228
_reflns_number_gt 1785
_reflns_number_total 1899
_reflns_threshold_expression >2sigma(I)
_cod_data_source_file b714339g.txt
_cod_data_source_block wa445
_cod_depositor_comments
;
The following automatic conversions were performed:
'_symmetry_cell_setting' value 'Orthorhombic' changed to 'orthorhombic'
according to '/home/saulius/struct/CIF-dictionaries/cif_core.dic'
dictionary named 'cif_core.dic' version 2.4.1 from 2010-06-29.

Automatic conversion script
Id: cif_fix_enum 1527 2010-12-29 10:47:43Z saulius 
;
_cod_original_sg_symbol_H-M 'C mcm'
_cod_database_code 7003212

loop_
_symmetry_equiv_pos_as_xyz
'x, y, z'
'-x, -y, z+1/2'
'x, -y, -z'
'-x, y, -z+1/2'
'x+1/2, y+1/2, z'
'-x+1/2, -y+1/2, z+1/2'
'x+1/2, -y+1/2, -z'
'-x+1/2, y+1/2, -z+1/2'
'-x, -y, -z'
'x, y, -z-1/2'
'-x, y, z'
'x, -y, z-1/2'
'-x+1/2, -y+1/2, -z'
'x+1/2, y+1/2, -z-1/2'
'-x+1/2, y+1/2, z'
'x+1/2, -y+1/2, z-1/2'

loop_
_atom_site_label
_atom_site_type_symbol
_atom_site_fract_x
_atom_site_fract_y
_atom_site_fract_z
_atom_site_U_iso_or_equiv
_atom_site_adp_type
_atom_site_occupancy
_atom_site_symmetry_multiplicity
_atom_site_calc_flag
_atom_site_refinement_flags
_atom_site_disorder_assembly
_atom_site_disorder_group
Cs1 Cs 0.0000 0.5000 0.5000 0.1138(8) Uani 1 4 d S . .
P1 P 0.06440(7) 0.60552(15) 0.2500 0.0364(6) Uani 1 2 d S . .
P2 P 0.0000 0.7061(2) 0.2500 0.0286(6) Uani 1 4 d S . .
Si1 Si 0.13533(8) 0.71241(15) 0.2500 0.0290(5) Uani 1 2 d S . .
C1 C 0.1922(3) 0.6111(7) 0.2500 0.046(2) Uani 1 2 d S . .
C11 C 0.1880(4) 0.5414(12) 0.1479(16) 0.203(11) Uani 1 1 d . . .
H11A H 0.1906 0.5836 0.0795 0.304 Uiso 1 1 calc R . .
H11B H 0.1542 0.5051 0.1490 0.304 Uiso 1 1 calc R . .
H11C H 0.2164 0.4901 0.1492 0.304 Uiso 1 1 calc R . .
C12 C 0.2479(4) 0.6560(10) 0.2500 0.069(3) Uani 1 2 d S . .
H12A H 0.2501 0.7002 0.3165 0.104 Uiso 1 1 d R . .
H12C H 0.2734 0.5990 0.2500 0.104 Uiso 1 2 d SR . .
C2 C 0.1374(3) 0.7979(6) 0.1156(7) 0.073(3) Uani 1 1 d D . .
C21 C 0.0934(5) 0.8783(14) 0.114(2) 0.303(19) Uani 1 1 d D . .
H21A H 0.0596 0.8431 0.1239 0.455 Uiso 1 1 calc R . .
H21B H 0.0937 0.9156 0.0424 0.455 Uiso 1 1 calc R . .
H21C H 0.0986 0.9280 0.1760 0.455 Uiso 1 1 calc R . .
C22 C 0.1874(3) 0.8592(8) 0.0996(9) 0.086(3) Uani 1 1 d . . .
H22A H 0.1929 0.9050 0.1646 0.130 Uiso 1 1 calc R . .
H22B H 0.1848 0.9014 0.0311 0.130 Uiso 1 1 calc R . .
H22C H 0.2171 0.8111 0.0928 0.130 Uiso 1 1 calc R . .
C23 C 0.1308(12) 0.7289(13) 0.0125(8) 0.35(2) Uani 1 1 d D . .
H23A H 0.0985 0.6880 0.0198 0.519 Uiso 1 1 calc R . .
H23B H 0.1608 0.6817 0.0063 0.519 Uiso 1 1 calc R . .
H23C H 0.1287 0.7724 -0.0551 0.519 Uiso 1 1 calc R . .
O31 O 0.0000 0.321(2) 0.2500 0.26(2) Uani 1 4 d S . .
C32 C 0.0445(8) 0.2714(19) 0.2500 0.130(7) Uani 1 2 d S . .
H32A H 0.0653 0.2893 0.3177 0.156 Uiso 1 1 d R . .
C33 C 0.0299(11) 0.1521(17) 0.2500 0.21(2) Uani 1 2 d S . .
H33A H 0.0438 0.1169 0.1822 0.256 Uiso 1 1 d R . .

loop_
_atom_site_aniso_label
_atom_site_aniso_U_11
_atom_site_aniso_U_22
_atom_site_aniso_U_33
_atom_site_aniso_U_23
_atom_site_aniso_U_13
_atom_site_aniso_U_12
Cs1 0.0570(7) 0.1612(15) 0.1231(12) 0.1092(11) 0.000 0.000
P1 0.0186(9) 0.0268(10) 0.0639(14) 0.000 0.000 -0.0011(7)
P2 0.0211(12) 0.0286(13) 0.0359(14) 0.000 0.000 0.000
Si1 0.0214(10) 0.0264(10) 0.0392(11) 0.000 0.000 -0.0024(8)
C1 0.020(4) 0.052(5) 0.067(6) 0.000 0.000 0.007(4)
C11 0.054(5) 0.238(16) 0.32(2) -0.229(17) -0.054(9) 0.067(8)
C12 0.022(4) 0.085(8) 0.101(9) 0.000 0.000 0.006(5)
C2 0.061(5) 0.072(5) 0.087(6) 0.050(5) -0.018(4) -0.023(4)
C21 0.082(8) 0.30(2) 0.52(4) 0.37(3) 0.090(15) 0.069(11)
C22 0.065(5) 0.093(6) 0.101(7) 0.046(6) 0.013(5) -0.023(5)
C23 0.70(6) 0.27(2) 0.069(8) 0.101(12) -0.152(18) -0.33(3)
O31 0.099(17) 0.16(2) 0.52(7) 0.000 0.000 0.000
C32 0.104(14) 0.17(2) 0.116(15) 0.000 0.000 -0.005(14)
C33 0.37(5) 0.154(19) 0.113(15) 0.000 0.000 0.18(3)

loop_
_atom_type_symbol
_atom_type_description
_atom_type_scat_dispersion_real
_atom_type_scat_dispersion_imag
_atom_type_scat_source
C C 0.0033 0.0016 'International Tables Vol C Tables 4.2.6.8 and 6.1.1.4'
H H 0.0000 0.0000 'International Tables Vol C Tables 4.2.6.8 and 6.1.1.4'
Cs Cs -0.3680 2.1192 'International Tables Vol C Tables 4.2.6.8 and 6.1.1.4'
O O 0.0106 0.0060 'International Tables Vol C Tables 4.2.6.8 and 6.1.1.4'
P P 0.1023 0.0942 'International Tables Vol C Tables 4.2.6.8 and 6.1.1.4'
Si Si 0.0817 0.0704 'International Tables Vol C Tables 4.2.6.8 and 6.1.1.4'

loop_
_geom_angle_atom_site_label_1
_geom_angle_atom_site_label_2
_geom_angle_atom_site_label_3
_geom_angle
_geom_angle_site_symmetry_1
_geom_angle_site_symmetry_3
_geom_angle_publ_flag
P1 Cs1 P1 53.43(5) 3_566 9_566 ?
P1 Cs1 P1 180.0 3_566 11 ?
P1 Cs1 P1 126.57(5) 9_566 11 ?
P1 Cs1 P1 126.57(5) 3_566 . ?
P1 Cs1 P1 180.0 9_566 . ?
P1 Cs1 P1 53.43(5) 11 . ?
P1 Cs1 O31 65.4(3) 3_566 9_566 ?
P1 Cs1 O31 65.4(3) 9_566 9_566 ?
P1 Cs1 O31 114.6(3) 11 9_566 ?
P1 Cs1 O31 114.6(3) . 9_566 ?
P1 Cs1 O31 114.6(3) 3_566 . ?
P1 Cs1 O31 114.6(3) 9_566 . ?
P1 Cs1 O31 65.4(3) 11 . ?
P1 Cs1 O31 65.4(3) . . ?
O31 Cs1 O31 180.000(1) 9_566 . ?
P1 Cs1 P2 31.42(3) 3_566 9_566 ?
P1 Cs1 P2 31.42(3) 9_566 9_566 ?
P1 Cs1 P2 148.58(3) 11 9_566 ?
P1 Cs1 P2 148.58(3) . 9_566 ?
O31 Cs1 P2 79.4(4) 9_566 9_566 ?
O31 Cs1 P2 100.6(4) . 9_566 ?
P1 Cs1 P2 148.58(3) 3_566 . ?
P1 Cs1 P2 148.58(3) 9_566 . ?
P1 Cs1 P2 31.42(3) 11 . ?
P1 Cs1 P2 31.42(3) . . ?
O31 Cs1 P2 100.6(4) 9_566 . ?
O31 Cs1 P2 79.4(4) . . ?
P2 Cs1 P2 180.0 9_566 . ?
P2 P1 Si1 104.67(11) . . ?
P2 P1 Cs1 82.85(5) . . ?
Si1 P1 Cs1 125.60(2) . . ?
P2 P1 Cs1 82.85(5) . 2_564 ?
Si1 P1 Cs1 125.60(2) . 2_564 ?
Cs1 P1 Cs1 108.73(5) . 2_564 ?
P1 P2 P1 103.67(16) 11 . ?
P1 P2 Cs1 65.73(6) 11 . ?
P1 P2 Cs1 65.73(6) . . ?
P1 P2 Cs1 65.73(6) 11 2_564 ?
P1 P2 Cs1 65.73(6) . 2_564 ?
Cs1 P2 Cs1 96.61(6) . 2_564 ?
C2 Si1 C2 110.9(5) . 10_556 ?
C2 Si1 C1 111.0(3) . . ?
C2 Si1 C1 111.0(3) 10_556 . ?
C2 Si1 P1 111.3(2) . . ?
C2 Si1 P1 111.3(2) 10_556 . ?
C1 Si1 P1 100.9(3) . . ?
C11 C1 C11 106.7(18) . 10_556 ?
C11 C1 C12 106.8(7) . . ?
C11 C1 C12 106.8(7) 10_556 . ?
C11 C1 Si1 110.0(6) . . ?
C11 C1 Si1 110.1(6) 10_556 . ?
C12 C1 Si1 116.0(7) . . ?
C1 C11 H11A 109.5 . . ?
C1 C11 H11B 109.5 . . ?
H11A C11 H11B 109.5 . . ?
C1 C11 H11C 109.5 . . ?
H11A C11 H11C 109.5 . . ?
H11B C11 H11C 109.5 . . ?
C1 C12 H12A 105.8 . . ?
C1 C12 H12C 109.5 . . ?
H12A C12 H12C 113.4 . . ?
C22 C2 C23 107.2(11) . . ?
C22 C2 C21 105.5(8) . . ?
C23 C2 C21 107.7(16) . . ?
C22 C2 Si1 114.9(6) . . ?
C23 C2 Si1 109.3(6) . . ?
C21 C2 Si1 111.8(7) . . ?
C2 C21 H21A 109.5 . . ?
C2 C21 H21B 109.5 . . ?
H21A C21 H21B 109.5 . . ?
C2 C21 H21C 109.5 . . ?
H21A C21 H21C 109.5 . . ?
H21B C21 H21C 109.5 . . ?
C2 C22 H22A 109.5 . . ?
C2 C22 H22B 109.5 . . ?
H22A C22 H22B 109.5 . . ?
C2 C22 H22C 109.5 . . ?
H22A C22 H22C 109.5 . . ?
H22B C22 H22C 109.5 . . ?
C2 C23 H23A 109.5 . . ?
C2 C23 H23B 109.5 . . ?
H23A C23 H23B 109.5 . . ?
C2 C23 H23C 109.5 . . ?
H23A C23 H23C 109.5 . . ?
H23B C23 H23C 109.5 . . ?
C32 O31 C32 121(3) . 11 ?
C32 O31 Cs1 107.5(8) . . ?
C32 O31 Cs1 107.5(8) 11 . ?
C32 O31 Cs1 107.5(8) . 2_564 ?
C32 O31 Cs1 107.5(8) 11 2_564 ?
Cs1 O31 Cs1 104.6(7) . 2_564 ?
O31 C32 C33 106(2) . . ?
O31 C32 H32A 110.6 . . ?
C33 C32 H32A 110.6 . . ?
C33 C33 C32 103.7(13) 11 . ?
C33 C33 H33A 111.0 11 . ?
C32 C33 H33A 111.0 . . ?

loop_
_geom_bond_atom_site_label_1
_geom_bond_atom_site_label_2
_geom_bond_distance
_geom_bond_site_symmetry_2
_geom_bond_publ_flag
Cs1 P1 3.6551(11) 3_566 ?
Cs1 P1 3.6551(11) 9_566 ?
Cs1 P1 3.6551(11) 11 ?
Cs1 P1 3.6551(11) . ?
Cs1 O31 3.753(18) 9_566 ?
Cs1 O31 3.753(18) . ?
Cs1 P2 3.9783(18) 9_566 ?
Cs1 P2 3.9783(18) . ?
P1 P2 2.090(3) . ?
P1 Si1 2.271(3) . ?
P1 Cs1 3.6551(11) 2_564 ?
P2 P1 2.090(3) 11 ?
P2 Cs1 3.9783(18) 2_564 ?
Si1 C2 1.938(7) . ?
Si1 C2 1.938(7) 10_556 ?
Si1 C1 1.948(9) . ?
C1 C11 1.511(13) . ?
C1 C11 1.511(13) 10_556 ?
C1 C12 1.535(12) . ?
C11 H11A 0.9800 . ?
C11 H11B 0.9800 . ?
C11 H11C 0.9800 . ?
C12 H12A 0.9740 . ?
C12 H12C 0.9798 . ?
C2 C22 1.512(10) . ?
C2 C23 1.522(9) . ?
C2 C21 1.525(9) . ?
C21 H21A 0.9800 . ?
C21 H21B 0.9800 . ?
C21 H21C 0.9800 . ?
C22 H22A 0.9800 . ?
C22 H22B 0.9800 . ?
C22 H22C 0.9800 . ?
C23 H23A 0.9800 . ?
C23 H23B 0.9800 . ?
C23 H23C 0.9800 . ?
O31 C32 1.30(2) . ?
O31 C32 1.30(2) 11 ?
O31 Cs1 3.753(18) 2_564 ?
C32 C33 1.58(3) . ?
C32 H32A 0.9900 . ?
C33 C33 1.52(6) 11 ?
C33 H33A 0.9900 . ?

loop_
_geom_torsion_atom_site_label_1
_geom_torsion_atom_site_label_2
_geom_torsion_atom_site_label_3
_geom_torsion_atom_site_label_4
_geom_torsion
_geom_torsion_site_symmetry_1
_geom_torsion_site_symmetry_2
_geom_torsion_site_symmetry_3
_geom_torsion_site_symmetry_4
_geom_torsion_publ_flag
P1 Cs1 P1 P2 -145.48(7) 3_566 . . . ?
P1 Cs1 P1 P2 -149(6) 9_566 . . . ?
P1 Cs1 P1 P2 34.52(7) 11 . . . ?
O31 Cs1 P1 P2 -68.8(2) 9_566 . . . ?
O31 Cs1 P1 P2 111.2(2) . . . . ?
P2 Cs1 P1 P2 180.0 9_566 . . . ?
P1 Cs1 P1 Si1 -42.54(9) 3_566 . . . ?
P1 Cs1 P1 Si1 -46(6) 9_566 . . . ?
P1 Cs1 P1 Si1 137.46(9) 11 . . . ?
O31 Cs1 P1 Si1 34.1(2) 9_566 . . . ?
O31 Cs1 P1 Si1 -145.9(2) . . . . ?
P2 Cs1 P1 Si1 -77.06(13) 9_566 . . . ?
P2 Cs1 P1 Si1 102.94(13) . . . . ?
P1 Cs1 P1 Cs1 134.59(5) 3_566 . . 2_564 ?
P1 Cs1 P1 Cs1 131(6) 9_566 . . 2_564 ?
P1 Cs1 P1 Cs1 -45.41(5) 11 . . 2_564 ?
O31 Cs1 P1 Cs1 -148.7(2) 9_566 . . 2_564 ?
O31 Cs1 P1 Cs1 31.3(2) . . . 2_564 ?
P2 Cs1 P1 Cs1 100.08(7) 9_566 . . 2_564 ?
P2 Cs1 P1 Cs1 -79.92(7) . . . 2_564 ?
Si1 P1 P2 P1 180.0 . . . 11 ?
Cs1 P1 P2 P1 -54.99(2) . . . 11 ?
Cs1 P1 P2 P1 54.99(2) 2_564 . . 11 ?
Si1 P1 P2 Cs1 -125.01(2) . . . . ?
Cs1 P1 P2 Cs1 109.99(4) 2_564 . . . ?
Si1 P1 P2 Cs1 125.01(2) . . . 2_564 ?
Cs1 P1 P2 Cs1 -109.99(4) . . . 2_564 ?
P1 Cs1 P2 P1 180.0 3_566 . . 11 ?
P1 Cs1 P2 P1 -60.82(13) 9_566 . . 11 ?
P1 Cs1 P2 P1 119.18(13) . . . 11 ?
O31 Cs1 P2 P1 -120.41(6) 9_566 . . 11 ?
O31 Cs1 P2 P1 59.59(6) . . . 11 ?
P2 Cs1 P2 P1 59.6(3) 9_566 . . 11 ?
P1 Cs1 P2 P1 60.81(13) 3_566 . . . ?
P1 Cs1 P2 P1 180.0 9_566 . . . ?
P1 Cs1 P2 P1 -119.18(13) 11 . . . ?
O31 Cs1 P2 P1 120.41(6) 9_566 . . . ?
O31 Cs1 P2 P1 -59.59(6) . . . . ?
P2 Cs1 P2 P1 -59.59(18) 9_566 . . . ?
P1 Cs1 P2 Cs1 120.41(6) 3_566 . . 2_564 ?
P1 Cs1 P2 Cs1 -120.41(6) 9_566 . . 2_564 ?
P1 Cs1 P2 Cs1 -59.59(6) 11 . . 2_564 ?
P1 Cs1 P2 Cs1 59.59(6) . . . 2_564 ?
O31 Cs1 P2 Cs1 180.0 9_566 . . 2_564 ?
O31 Cs1 P2 Cs1 0.0 . . . 2_564 ?
P2 Cs1 P2 Cs1 0(100) 9_566 . . 2_564 ?
P2 P1 Si1 C2 -62.2(3) . . . . ?
Cs1 P1 Si1 C2 -153.8(3) . . . . ?
Cs1 P1 Si1 C2 29.5(3) 2_564 . . . ?
P2 P1 Si1 C2 62.2(3) . . . 10_556 ?
Cs1 P1 Si1 C2 -29.5(3) . . . 10_556 ?
Cs1 P1 Si1 C2 153.8(3) 2_564 . . 10_556 ?
P2 P1 Si1 C1 180.0 . . . . ?
Cs1 P1 Si1 C1 88.33(8) . . . . ?
Cs1 P1 Si1 C1 -88.33(8) 2_564 . . . ?
C2 Si1 C1 C11 -59.4(10) . . . . ?
C2 Si1 C1 C11 176.8(9) 10_556 . . . ?
P1 Si1 C1 C11 58.7(9) . . . . ?
C2 Si1 C1 C11 -176.8(9) . . . 10_556 ?
C2 Si1 C1 C11 59.4(10) 10_556 . . 10_556 ?
P1 Si1 C1 C11 -58.7(9) . . . 10_556 ?
C2 Si1 C1 C12 61.9(3) . . . . ?
C2 Si1 C1 C12 -61.9(3) 10_556 . . . ?
P1 Si1 C1 C12 180.0 . . . . ?
C2 Si1 C2 C22 64.5(9) 10_556 . . . ?
C1 Si1 C2 C22 -59.3(8) . . . . ?
P1 Si1 C2 C22 -170.9(6) . . . . ?
C2 Si1 C2 C23 -175.0(13) 10_556 . . . ?
C1 Si1 C2 C23 61.2(14) . . . . ?
P1 Si1 C2 C23 -50.4(13) . . . . ?
C2 Si1 C2 C21 -55.8(13) 10_556 . . . ?
C1 Si1 C2 C21 -179.6(11) . . . . ?
P1 Si1 C2 C21 68.8(11) . . . . ?
P1 Cs1 O31 C32 -36.3(15) 3_566 . . . ?
P1 Cs1 O31 C32 -95.6(14) 9_566 . . . ?
P1 Cs1 O31 C32 143.7(15) 11 . . . ?
P1 Cs1 O31 C32 84.4(14) . . . . ?
O31 Cs1 O31 C32 -65.9(9) 9_566 . . . ?
P2 Cs1 O31 C32 -65.9(14) 9_566 . . . ?
P2 Cs1 O31 C32 114.1(14) . . . . ?
P1 Cs1 O31 C32 95.6(14) 3_566 . . 11 ?
P1 Cs1 O31 C32 36.3(15) 9_566 . . 11 ?
P1 Cs1 O31 C32 -84.4(14) 11 . . 11 ?
P1 Cs1 O31 C32 -143.7(15) . . . 11 ?
O31 Cs1 O31 C32 66(3) 9_566 . . 11 ?
P2 Cs1 O31 C32 65.9(14) 9_566 . . 11 ?
P2 Cs1 O31 C32 -114.1(14) . . . 11 ?
P1 Cs1 O31 Cs1 -150.36(9) 3_566 . . 2_564 ?
P1 Cs1 O31 Cs1 150.36(9) 9_566 . . 2_564 ?
P1 Cs1 O31 Cs1 29.64(9) 11 . . 2_564 ?
P1 Cs1 O31 Cs1 -29.64(9) . . . 2_564 ?
O31 Cs1 O31 Cs1 180.0(13) 9_566 . . 2_564 ?
P2 Cs1 O31 Cs1 180.0 9_566 . . 2_564 ?
P2 Cs1 O31 Cs1 0.0 . . . 2_564 ?
C32 O31 C32 C33 0.0 11 . . . ?
Cs1 O31 C32 C33 123.9(7) . . . . ?
Cs1 O31 C32 C33 -123.9(7) 2_564 . . . ?
O31 C32 C33 C33 0.0 . . . 11 ?
